data_4085737
loop_
_publ_author_name
'Zitz, Rainer'
'Gatterer, Karl'
'Reinhold, Crispin R. W.'
'M\"uller, Thomas'
'Baumgartner, Judith'
'Marschner, Christoph'

_publ_section_title
;
 Oligosilanylated Antimony Compounds.
;
_journal_issue 8
_journal_name_full Organometallics
_journal_page_first 1419
_journal_page_last 1430
_journal_paper_doi 10.1021/om501075v
_journal_volume 34
_journal_year 2015
_chemical_formula_sum 'C37.25 H101.75 Sb2 Si16'
_chemical_formula_weight 1242.88
_chemical_name_systematic
;
 ?
;
_space_group_IT_number 2
_symmetry_cell_setting triclinic
_symmetry_space_group_name_Hall '-P 1'
_symmetry_space_group_name_H-M 'P -1'
_atom_sites_solution_hydrogens geom
_atom_sites_solution_primary direct
_atom_sites_solution_secondary difmap
_audit_creation_method SHELXL-97
_cell_angle_alpha 109.77(3)
_cell_angle_beta 99.99(3)
_cell_angle_gamma 90.11(3)
_cell_formula_units_Z 4
_cell_length_a 12.384(3)
_cell_length_b 20.463(4)
_cell_length_c 29.392(6)
_cell_measurement_reflns_used 10511
_cell_measurement_temperature 100(2)
_cell_measurement_theta_max 52.514
_cell_measurement_theta_min 4.486
_cell_volume 6888(3)
_computing_cell_refinement 'Bruker XSCANS'
_computing_data_collection 'Bruker XSCANS'
_computing_data_reduction 'Bruker SHELXTL'
_computing_molecular_graphics 'Bruker SHELXTL'
_computing_publication_material 'Bruker SHELXTL'
_computing_structure_refinement 'SHELXL-97 (Sheldrick, 1997)'
_computing_structure_solution 'SHELXS-97 (Sheldrick, 1990)'
_diffrn_ambient_temperature 100(2)
_diffrn_measured_fraction_theta_full 0.992
_diffrn_measured_fraction_theta_max 0.992
_diffrn_measurement_device_type 'SMART APEX'
_diffrn_measurement_method '\w scans'
_diffrn_radiation_monochromator graphite
_diffrn_radiation_source 'fine-focus sealed tube'
_diffrn_radiation_type MoK\a
_diffrn_radiation_wavelength 0.71073
_diffrn_reflns_av_R_equivalents 0.0758
_diffrn_reflns_av_sigmaI/netI 0.1307
_diffrn_reflns_limit_h_max 14
_diffrn_reflns_limit_h_min -14
_diffrn_reflns_limit_k_max 24
_diffrn_reflns_limit_k_min -24
_diffrn_reflns_limit_l_max 34
_diffrn_reflns_limit_l_min -34
_diffrn_reflns_number 49650
_diffrn_reflns_theta_full 25.00
_diffrn_reflns_theta_max 25.00
_diffrn_reflns_theta_min 1.67
_exptl_absorpt_coefficient_mu 1.085
_exptl_absorpt_correction_T_max 0.8629
_exptl_absorpt_correction_T_min 0.6585
_exptl_absorpt_correction_type multi-scan
_exptl_absorpt_process_details SADABS
_exptl_crystal_colour red
_exptl_crystal_density_diffrn 1.199
_exptl_crystal_density_method 'not measured'
_exptl_crystal_description plates
_exptl_crystal_F_000 2605
_exptl_crystal_size_max 0.42
_exptl_crystal_size_mid 0.28
_exptl_crystal_size_min 0.14
_platon_squeeze_details
;
;
_refine_diff_density_max 1.521
_refine_diff_density_min -2.030
_refine_diff_density_rms 0.185
_refine_ls_extinction_method none
_refine_ls_goodness_of_fit_ref 1.178
_refine_ls_hydrogen_treatment constr
_refine_ls_matrix_type full
_refine_ls_number_parameters 1066
_refine_ls_number_reflns 24083
_refine_ls_number_restraints 24
_refine_ls_restrained_S_all 1.178
_refine_ls_R_factor_all 0.1459
_refine_ls_R_factor_gt 0.1039
_refine_ls_shift/su_max 0.008
_refine_ls_shift/su_mean 0.001
_refine_ls_structure_factor_coef Fsqd
_refine_ls_weighting_details 'calc w=1/[\s^2^(Fo^2^)+(0.0427P)^2^+80.4980P] where P=(Fo^2^+2Fc^2^)/3'
_refine_ls_weighting_scheme calc
_refine_ls_wR_factor_gt 0.1872
_refine_ls_wR_factor_ref 0.2015
_reflns_number_gt 16966
_reflns_number_total 24083
_reflns_threshold_expression >2sigma(I)
_cod_data_source_file om501075v_si_002.cif
_cod_data_source_block 11_1022j
_cod_depositor_comments
;Adding full bibliography for 4085733--4085739.cif.

 Adding full bibliography for 4085733--4085739.cif.
;
_cod_original_cell_volume 6888(2)
_cod_original_sg_symbol_H-M P-1
_cod_database_code 4085737

loop_
_symmetry_equiv_pos_as_xyz
'x, y, z'
'-x, -y, -z'

loop_
_atom_site_label
_atom_site_type_symbol
_atom_site_fract_x
_atom_site_fract_y
_atom_site_fract_z
_atom_site_U_iso_or_equiv
_atom_site_adp_type
_atom_site_occupancy
_atom_site_symmetry_multiplicity
_atom_site_calc_flag
_atom_site_refinement_flags
Sb1 Sb 0.19836(6) 0.47337(4) 0.29241(3) 0.01042(18) Uani 1 1 d .
Sb2 Sb 0.08782(6) 0.38097(4) 0.19785(3) 0.01079(18) Uani 1 1 d .
Sb3 Sb 0.37032(6) 0.02507(4) 0.70698(3) 0.00997(18) Uani 1 1 d .
Sb4 Sb 0.33384(6) 0.11678(4) 0.80081(3) 0.01047(18) Uani 1 1 d .
Si1 Si 0.2742(3) 0.38263(16) 0.33352(12) 0.0121(7) Uani 1 1 d .
Si2 Si 0.2194(3) 0.41465(17) 0.41107(12) 0.0160(7) Uani 1 1 d .
Si3 Si 0.2052(3) 0.53462(17) 0.43092(11) 0.0136(7) Uani 1 1 d .
Si4 Si 0.0990(3) 0.55088(16) 0.36152(11) 0.0108(7) Uani 1 1 d .
Si5 Si 0.4693(3) 0.39447(18) 0.34224(13) 0.0184(8) Uani 1 1 d .
Si6 Si 0.2100(3) 0.26586(17) 0.28976(13) 0.0172(8) Uani 1 1 d .
Si7 Si -0.0896(3) 0.52431(18) 0.35825(13) 0.0173(8) Uani 1 1 d .
Si8 Si 0.1434(3) 0.66549(17) 0.36762(12) 0.0151(7) Uani 1 1 d .
Si9 Si -0.1171(3) 0.38013(16) 0.15583(12) 0.0148(7) Uani 1 1 d .
Si10 Si -0.0899(3) 0.35246(18) 0.07416(13) 0.0195(8) Uani 1 1 d .
Si11 Si 0.0524(3) 0.42898(18) 0.07597(13) 0.0211(8) Uani 1 1 d .
Si12 Si 0.1831(3) 0.43803(16) 0.14675(12) 0.0126(7) Uani 1 1 d .
Si13 Si -0.2108(3) 0.28051(18) 0.15739(14) 0.0222(8) Uani 1 1 d .
Si14 Si -0.2081(3) 0.48437(18) 0.18035(13) 0.0190(8) Uani 1 1 d .
Si15 Si 0.2681(3) 0.55173(17) 0.18075(12) 0.0150(7) Uani 1 1 d .
Si16 Si 0.3231(3) 0.36201(18) 0.12637(12) 0.0160(7) Uani 1 1 d .
Si17 Si 0.2164(3) -0.05228(16) 0.63661(11) 0.0111(7) Uani 1 1 d .
Si18 Si 0.2699(3) -0.03534(17) 0.56802(12) 0.0145(7) Uani 1 1 d .
Si19 Si 0.2987(3) 0.08462(17) 0.58827(12) 0.0149(7) Uani 1 1 d .
Si20 Si 0.4135(3) 0.11727(16) 0.66689(12) 0.0121(7) Uani 1 1 d .
Si21 Si 0.2553(3) -0.16766(17) 0.63005(13) 0.0178(8) Uani 1 1 d .
Si22 Si 0.0310(3) -0.02701(17) 0.63698(12) 0.0165(7) Uani 1 1 d .
Si23 Si 0.3829(3) 0.23349(18) 0.71085(12) 0.0156(7) Uani 1 1 d .
Si24 Si 0.6017(3) 0.10744(19) 0.66008(13) 0.0207(8) Uani 1 1 d .
Si25 Si 0.1583(3) 0.11677(16) 0.83894(12) 0.0131(7) Uani 1 1 d .
Si26 Si 0.2444(3) 0.14158(17) 0.92222(12) 0.0169(8) Uani 1 1 d .
Si27 Si 0.3834(3) 0.06434(19) 0.92180(13) 0.0213(8) Uani 1 1 d .
Si28 Si 0.4652(3) 0.06018(17) 0.85467(12) 0.0128(7) Uani 1 1 d .
Si29 Si 0.0454(3) 0.01266(18) 0.81106(13) 0.0181(8) Uani 1 1 d .
Si30 Si 0.0666(3) 0.21801(17) 0.83824(13) 0.0181(8) Uani 1 1 d .
Si31 Si 0.5257(3) -0.05197(17) 0.82070(13) 0.0168(7) Uani 1 1 d .
Si32 Si 0.6198(3) 0.13922(19) 0.87799(13) 0.0225(8) Uani 1 1 d .
C1 C 0.3194(11) 0.3984(7) 0.4611(5) 0.027(3) Uani 1 1 d .
H1A H 0.2879 0.4107 0.4911 0.041 Uiso 1 1 calc R
H1B H 0.3878 0.4268 0.4676 0.041 Uiso 1 1 calc R
H1C H 0.3347 0.3491 0.4508 0.041 Uiso 1 1 calc R
C2 C 0.0863(10) 0.3699(6) 0.4096(4) 0.020(3) Uani 1 1 d .
H2A H 0.0952 0.3200 0.4019 0.030 Uiso 1 1 calc R
H2B H 0.0295 0.3770 0.3842 0.030 Uiso 1 1 calc R
H2C H 0.0643 0.3893 0.4417 0.030 Uiso 1 1 calc R
C3 C 0.3481(9) 0.5750(6) 0.4435(5) 0.022(3) Uani 1 1 d .
H3A H 0.3467 0.6258 0.4569 0.033 Uiso 1 1 calc R
H3B H 0.3769 0.5617 0.4128 0.033 Uiso 1 1 calc R
H3C H 0.3953 0.5588 0.4674 0.033 Uiso 1 1 calc R
C4 C 0.1505(13) 0.5729(7) 0.4887(5) 0.035(4) Uani 1 1 d .
H4A H 0.2052 0.5712 0.5167 0.053 Uiso 1 1 calc R
H4B H 0.0829 0.5463 0.4867 0.053 Uiso 1 1 calc R
H4C H 0.1347 0.6214 0.4933 0.053 Uiso 1 1 calc R
C5 C 0.5165(9) 0.4728(7) 0.3306(5) 0.022(3) Uani 1 1 d .
H5A H 0.4883 0.5143 0.3523 0.032 Uiso 1 1 calc R
H5B H 0.4890 0.4680 0.2962 0.032 Uiso 1 1 calc R
H5C H 0.5970 0.4774 0.3372 0.032 Uiso 1 1 calc R
C6 C 0.5214(10) 0.3160(7) 0.2977(5) 0.026(3) Uani 1 1 d .
H6A H 0.4911 0.3129 0.2639 0.039 Uiso 1 1 calc R
H6B H 0.4984 0.2738 0.3030 0.039 Uiso 1 1 calc R
H6C H 0.6018 0.3208 0.3031 0.039 Uiso 1 1 calc R
C7 C 0.5461(11) 0.4018(9) 0.4052(5) 0.040(4) Uani 1 1 d .
H7A H 0.6234 0.3932 0.4037 0.060 Uiso 1 1 calc R
H7B H 0.5138 0.3674 0.4163 0.060 Uiso 1 1 calc R
H7C H 0.5411 0.4487 0.4283 0.060 Uiso 1 1 calc R
C8 C 0.2456(11) 0.2260(6) 0.2271(4) 0.020(3) Uani 1 1 d .
H8A H 0.2226 0.1763 0.2140 0.030 Uiso 1 1 calc R
H8B H 0.3252 0.2320 0.2295 0.030 Uiso 1 1 calc R
H8C H 0.2077 0.2490 0.2051 0.030 Uiso 1 1 calc R
C9 C 0.2668(12) 0.2130(7) 0.3285(5) 0.030(3) Uani 1 1 d .
H9A H 0.2405 0.2295 0.3598 0.045 Uiso 1 1 calc R
H9B H 0.3472 0.2181 0.3349 0.045 Uiso 1 1 calc R
H9C H 0.2423 0.1639 0.3111 0.045 Uiso 1 1 calc R
C10 C 0.0570(9) 0.2574(7) 0.2801(5) 0.027(3) Uani 1 1 d U
H10A H 0.0278 0.2281 0.2460 0.041 Uiso 1 1 calc R
H10B H 0.0282 0.3036 0.2866 0.041 Uiso 1 1 calc R
H10C H 0.0347 0.2361 0.3025 0.041 Uiso 1 1 calc R
C11 C -0.1298(10) 0.4346(6) 0.3125(5) 0.025(3) Uani 1 1 d .
H11A H -0.0850 0.4009 0.3228 0.038 Uiso 1 1 calc R
H11B H -0.1177 0.4330 0.2801 0.038 Uiso 1 1 calc R
H11C H -0.2076 0.4230 0.3106 0.038 Uiso 1 1 calc R
C12 C -0.1209(11) 0.5241(8) 0.4174(5) 0.033(4) Uani 1 1 d .
H12A H -0.0900 0.5674 0.4436 0.049 Uiso 1 1 calc R
H12B H -0.0886 0.4844 0.4249 0.049 Uiso 1 1 calc R
H12C H -0.2007 0.5203 0.4150 0.049 Uiso 1 1 calc R
C13 C -0.1764(10) 0.5907(6) 0.3419(5) 0.022(3) Uani 1 1 d .
H13A H -0.2537 0.5790 0.3409 0.033 Uiso 1 1 calc R
H13B H -0.1668 0.5912 0.3096 0.033 Uiso 1 1 calc R
H13C H -0.1540 0.6368 0.3667 0.033 Uiso 1 1 calc R
C14 C 0.1476(14) 0.7241(7) 0.4326(5) 0.040(4) Uani 1 1 d .
H14A H 0.1695 0.7718 0.4360 0.060 Uiso 1 1 calc R
H14B H 0.2009 0.7082 0.4548 0.060 Uiso 1 1 calc R
H14C H 0.0747 0.7228 0.4411 0.060 Uiso 1 1 calc R
C15 C 0.0486(10) 0.7025(6) 0.3277(4) 0.022(3) Uani 1 1 d .
H15A H -0.0247 0.7037 0.3361 0.033 Uiso 1 1 calc R
H15B H 0.0445 0.6736 0.2932 0.033 Uiso 1 1 calc R
H15C H 0.0760 0.7499 0.3329 0.033 Uiso 1 1 calc R
C16 C 0.2851(10) 0.6711(6) 0.3542(5) 0.022(3) Uani 1 1 d .
H16A H 0.2846 0.6448 0.3194 0.033 Uiso 1 1 calc R
H16B H 0.3363 0.6515 0.3747 0.033 Uiso 1 1 calc R
H16C H 0.3083 0.7199 0.3614 0.033 Uiso 1 1 calc R
C17 C -0.0481(12) 0.2598(7) 0.0500(5) 0.033(4) Uani 1 1 d .
H17A H -0.1129 0.2275 0.0411 0.050 Uiso 1 1 calc R
H17B H 0.0057 0.2507 0.0754 0.050 Uiso 1 1 calc R
H17C H -0.0153 0.2533 0.0208 0.050 Uiso 1 1 calc R
C18 C -0.2156(11) 0.3590(8) 0.0299(5) 0.039(4) Uani 1 1 d .
H18A H -0.2000 0.3432 -0.0035 0.059 Uiso 1 1 calc R
H18B H -0.2354 0.4075 0.0389 0.059 Uiso 1 1 calc R
H18C H -0.2767 0.3297 0.0314 0.059 Uiso 1 1 calc R
C19 C -0.0051(10) 0.5164(6) 0.0789(5) 0.027(3) Uani 1 1 d .
H19A H 0.0492 0.5451 0.0721 0.041 Uiso 1 1 calc R
H19B H -0.0212 0.5402 0.1118 0.041 Uiso 1 1 calc R
H19C H -0.0727 0.5088 0.0543 0.041 Uiso 1 1 calc R
C20 C 0.1139(11) 0.3968(8) 0.0184(4) 0.034(4) Uani 1 1 d .
H20A H 0.0583 0.3953 -0.0101 0.052 Uiso 1 1 calc R
H20B H 0.1390 0.3501 0.0141 0.052 Uiso 1 1 calc R
H20C H 0.1764 0.4285 0.0215 0.052 Uiso 1 1 calc R
C21 C -0.1205(12) 0.2057(7) 0.1478(5) 0.035(4) Uani 1 1 d .
H21A H -0.0525 0.2194 0.1724 0.052 Uiso 1 1 calc R
H21B H -0.1027 0.1923 0.1148 0.052 Uiso 1 1 calc R
H21C H -0.1588 0.1662 0.1512 0.052 Uiso 1 1 calc R
C22 C -0.2630(11) 0.2925(7) 0.2151(5) 0.033(4) Uani 1 1 d .
H22A H -0.3124 0.2524 0.2105 0.050 Uiso 1 1 calc R
H22B H -0.3031 0.3349 0.2235 0.050 Uiso 1 1 calc R
H22C H -0.2010 0.2966 0.2419 0.050 Uiso 1 1 calc R
C23 C -0.3153(10) 0.4766(6) 0.2157(5) 0.030(4) Uani 1 1 d .
H23A H -0.2817 0.4638 0.2440 0.045 Uiso 1 1 calc R
H23B H -0.3720 0.4406 0.1944 0.045 Uiso 1 1 calc R
H23C H -0.3485 0.5212 0.2273 0.045 Uiso 1 1 calc R
C24 C -0.3346(12) 0.2559(8) 0.1053(6) 0.049(5) Uani 1 1 d .
H24A H -0.3778 0.2167 0.1067 0.074 Uiso 1 1 calc R
H24B H -0.3097 0.2426 0.0737 0.074 Uiso 1 1 calc R
H24C H -0.3802 0.2958 0.1087 0.074 Uiso 1 1 calc R
C25 C -0.2825(11) 0.5078(7) 0.1271(5) 0.030(3) Uani 1 1 d .
H25A H -0.3190 0.5510 0.1396 0.045 Uiso 1 1 calc R
H25B H -0.3375 0.4703 0.1066 0.045 Uiso 1 1 calc R
H25C H -0.2297 0.5143 0.1075 0.045 Uiso 1 1 calc R
C26 C -0.1039(9) 0.5552(7) 0.2173(5) 0.024(3) Uani 1 1 d .
H26A H -0.1398 0.5990 0.2285 0.037 Uiso 1 1 calc R
H26B H -0.0508 0.5596 0.1972 0.037 Uiso 1 1 calc R
H26C H -0.0657 0.5447 0.2459 0.037 Uiso 1 1 calc R
C27 C 0.1752(10) 0.6172(6) 0.2115(5) 0.031(4) Uani 1 1 d .
H27A H 0.1472 0.6025 0.2359 0.047 Uiso 1 1 calc R
H27B H 0.1134 0.6209 0.1868 0.047 Uiso 1 1 calc R
H27C H 0.2161 0.6625 0.2278 0.047 Uiso 1 1 calc R
C28 C 0.3945(9) 0.5564(6) 0.2253(4) 0.020(3) Uani 1 1 d .
H28A H 0.4487 0.5279 0.2084 0.029 Uiso 1 1 calc R
H28B H 0.3779 0.5389 0.2507 0.029 Uiso 1 1 calc R
H28C H 0.4244 0.6048 0.2407 0.029 Uiso 1 1 calc R
C29 C 0.3064(11) 0.5756(7) 0.1289(5) 0.031(3) Uani 1 1 d .
H29A H 0.3433 0.6224 0.1420 0.047 Uiso 1 1 calc R
H29B H 0.2399 0.5748 0.1051 0.047 Uiso 1 1 calc R
H29C H 0.3560 0.5420 0.1126 0.047 Uiso 1 1 calc R
C30 C 0.4064(9) 0.3577(6) 0.1843(4) 0.017(3) Uani 1 1 d .
H30A H 0.3586 0.3422 0.2025 0.026 Uiso 1 1 calc R
H30B H 0.4411 0.4038 0.2044 0.026 Uiso 1 1 calc R
H30C H 0.4633 0.3246 0.1763 0.026 Uiso 1 1 calc R
C31 C 0.4146(12) 0.3905(8) 0.0902(5) 0.041(4) Uani 1 1 d .
H31A H 0.4659 0.3547 0.0792 0.061 Uiso 1 1 calc R
H31B H 0.4559 0.4343 0.1111 0.061 Uiso 1 1 calc R
H31C H 0.3691 0.3973 0.0615 0.061 Uiso 1 1 calc R
C32 C 0.2671(11) 0.2710(7) 0.0895(5) 0.029(3) Uani 1 1 d .
H32A H 0.3280 0.2405 0.0837 0.044 Uiso 1 1 calc R
H32B H 0.2242 0.2699 0.0579 0.044 Uiso 1 1 calc R
H32C H 0.2198 0.2549 0.1076 0.044 Uiso 1 1 calc R
C33 C 0.4061(9) -0.0734(7) 0.5579(5) 0.026(3) Uani 1 1 d .
H33A H 0.3959 -0.1243 0.5447 0.039 Uiso 1 1 calc R
H33B H 0.4581 -0.0589 0.5893 0.039 Uiso 1 1 calc R
H33C H 0.4351 -0.0567 0.5345 0.039 Uiso 1 1 calc R
C34 C 0.1696(11) -0.0758(6) 0.5087(5) 0.028(3) Uani 1 1 d .
H34A H 0.2063 -0.0799 0.4809 0.042 Uiso 1 1 calc R
H34B H 0.1075 -0.0464 0.5077 0.042 Uiso 1 1 calc R
H34C H 0.1429 -0.1221 0.5064 0.042 Uiso 1 1 calc R
C35 C 0.1654(9) 0.1288(7) 0.5884(4) 0.020(3) Uani 1 1 d .
H35A H 0.1806 0.1790 0.5976 0.030 Uiso 1 1 calc R
H35B H 0.1266 0.1197 0.6123 0.030 Uiso 1 1 calc R
H35C H 0.1196 0.1106 0.5555 0.030 Uiso 1 1 calc R
C36 C 0.3602(11) 0.1015(7) 0.5390(4) 0.024(3) Uani 1 1 d .
H36A H 0.3045 0.0905 0.5089 0.037 Uiso 1 1 calc R
H36B H 0.4222 0.0723 0.5322 0.037 Uiso 1 1 calc R
H36C H 0.3862 0.1507 0.5500 0.037 Uiso 1 1 calc R
C37 C 0.1916(11) -0.2052(7) 0.6691(5) 0.029(3) Uani 1 1 d .
H37A H 0.2125 -0.2531 0.6631 0.043 Uiso 1 1 calc R
H37B H 0.1114 -0.2050 0.6609 0.043 Uiso 1 1 calc R
H37C H 0.2170 -0.1773 0.7038 0.043 Uiso 1 1 calc R
C38 C 0.2075(13) -0.2263(7) 0.5642(5) 0.039(4) Uani 1 1 d .
H38A H 0.2358 -0.2723 0.5596 0.059 Uiso 1 1 calc R
H38B H 0.2347 -0.2062 0.5421 0.059 Uiso 1 1 calc R
H38C H 0.1270 -0.2307 0.5568 0.059 Uiso 1 1 calc R
C39 C 0.4092(10) -0.1738(7) 0.6437(5) 0.024(3) Uani 1 1 d .
H39A H 0.4374 -0.1480 0.6786 0.036 Uiso 1 1 calc R
H39B H 0.4441 -0.1538 0.6235 0.036 Uiso 1 1 calc R
H39C H 0.4258 -0.2227 0.6362 0.036 Uiso 1 1 calc R
C40 C -0.0494(10) -0.0939(7) 0.6523(5) 0.027(3) Uani 1 1 d .
H40A H -0.0131 -0.0971 0.6838 0.041 Uiso 1 1 calc R
H40B H -0.0522 -0.1394 0.6264 0.041 Uiso 1 1 calc R
H40C H -0.1243 -0.0796 0.6547 0.041 Uiso 1 1 calc R
C41 C -0.0465(10) -0.0281(7) 0.5753(5) 0.029(3) Uani 1 1 d .
H41A H -0.1242 -0.0213 0.5771 0.043 Uiso 1 1 calc R
H41B H -0.0400 -0.0730 0.5501 0.043 Uiso 1 1 calc R
H41C H -0.0155 0.0094 0.5668 0.043 Uiso 1 1 calc R
C42 C 0.0259(11) 0.0629(6) 0.6813(5) 0.028(3) Uani 1 1 d .
H42A H 0.0655 0.0961 0.6716 0.042 Uiso 1 1 calc R
H42B H 0.0605 0.0651 0.7145 0.042 Uiso 1 1 calc R
H42C H -0.0508 0.0747 0.6811 0.042 Uiso 1 1 calc R
C43 C 0.2372(10) 0.2395(7) 0.7190(5) 0.027(3) Uani 1 1 d .
H43A H 0.2213 0.2094 0.7371 0.041 Uiso 1 1 calc R
H43B H 0.1888 0.2244 0.6866 0.041 Uiso 1 1 calc R
H43C H 0.2247 0.2877 0.7374 0.041 Uiso 1 1 calc R
C44 C 0.4078(11) 0.2853(6) 0.6713(5) 0.026(3) Uani 1 1 d .
H44A H 0.3548 0.2689 0.6402 0.039 Uiso 1 1 calc R
H44B H 0.4826 0.2795 0.6644 0.039 Uiso 1 1 calc R
H44C H 0.3990 0.3347 0.6885 0.039 Uiso 1 1 calc R
C45 C 0.4701(9) 0.2736(7) 0.7734(5) 0.024(3) Uani 1 1 d .
H45A H 0.4424 0.3184 0.7905 0.035 Uiso 1 1 calc R
H45B H 0.5462 0.2810 0.7701 0.035 Uiso 1 1 calc R
H45C H 0.4675 0.2425 0.7923 0.035 Uiso 1 1 calc R
C46 C 0.6590(10) 0.0296(7) 0.6731(5) 0.029(3) Uani 1 1 d U
H46A H 0.6168 -0.0127 0.6500 0.044 Uiso 1 1 calc R
H46B H 0.6541 0.0336 0.7068 0.044 Uiso 1 1 calc R
H46C H 0.7361 0.0272 0.6693 0.044 Uiso 1 1 calc R
C47 C 0.6870(9) 0.1860(6) 0.7048(5) 0.020(3) Uani 1 1 d .
H47A H 0.7614 0.1850 0.6975 0.031 Uiso 1 1 calc R
H47B H 0.6906 0.1858 0.7384 0.031 Uiso 1 1 calc R
H47C H 0.6537 0.2282 0.7020 0.031 Uiso 1 1 calc R
C48 C 0.6268(12) 0.1002(9) 0.5980(5) 0.046(4) Uani 1 1 d .
H48A H 0.5972 0.1397 0.5894 0.068 Uiso 1 1 calc R
H48B H 0.5904 0.0567 0.5737 0.068 Uiso 1 1 calc R
H48C H 0.7060 0.1002 0.5981 0.068 Uiso 1 1 calc R
C49 C 0.3087(11) 0.2337(6) 0.9485(5) 0.027(3) Uani 1 1 d .
H49A H 0.2510 0.2665 0.9549 0.041 Uiso 1 1 calc R
H49B H 0.3488 0.2424 0.9250 0.041 Uiso 1 1 calc R
H49C H 0.3597 0.2398 0.9794 0.041 Uiso 1 1 calc R
C50 C 0.1440(11) 0.1327(7) 0.9610(4) 0.027(3) Uani 1 1 d .
H50A H 0.1811 0.1469 0.9955 0.041 Uiso 1 1 calc R
H50B H 0.1152 0.0842 0.9499 0.041 Uiso 1 1 calc R
H50C H 0.0833 0.1625 0.9580 0.041 Uiso 1 1 calc R
C51 C 0.3230(11) -0.0232(6) 0.9154(5) 0.027(3) Uani 1 1 d .
H51A H 0.3818 -0.0515 0.9236 0.040 Uiso 1 1 calc R
H51B H 0.2849 -0.0465 0.8814 0.040 Uiso 1 1 calc R
H51C H 0.2707 -0.0174 0.9377 0.040 Uiso 1 1 calc R
C52 C 0.4852(12) 0.0944(7) 0.9821(5) 0.034(4) Uani 1 1 d .
H52A H 0.4474 0.0958 1.0090 0.051 Uiso 1 1 calc R
H52B H 0.5172 0.1410 0.9879 0.051 Uiso 1 1 calc R
H52C H 0.5437 0.0620 0.9805 0.051 Uiso 1 1 calc R
C53 C 0.1244(10) -0.0569(6) 0.7750(5) 0.024(3) Uani 1 1 d .
H53A H 0.0808 -0.1014 0.7631 0.036 Uiso 1 1 calc R
H53B H 0.1933 -0.0603 0.7960 0.036 Uiso 1 1 calc R
H53C H 0.1408 -0.0457 0.7470 0.036 Uiso 1 1 calc R
C54 C -0.0887(9) 0.0202(7) 0.7740(5) 0.024(3) Uani 1 1 d U
H54A H -0.0774 0.0214 0.7421 0.036 Uiso 1 1 calc R
H54B H -0.1208 0.0630 0.7915 0.036 Uiso 1 1 calc R
H54C H -0.1385 -0.0200 0.7688 0.036 Uiso 1 1 calc R
C55 C 0.0099(11) -0.0134(6) 0.8622(5) 0.028(3) Uani 1 1 d .
H55A H -0.0319 0.0225 0.8818 0.042 Uiso 1 1 calc R
H55B H 0.0775 -0.0188 0.8831 0.042 Uiso 1 1 calc R
H55C H -0.0346 -0.0577 0.8483 0.042 Uiso 1 1 calc R
C56 C -0.0219(10) 0.2393(6) 0.8870(5) 0.022(3) Uani 1 1 d .
H56A H 0.0250 0.2502 0.9195 0.033 Uiso 1 1 calc R
H56B H -0.0728 0.1992 0.8808 0.033 Uiso 1 1 calc R
H56C H -0.0638 0.2796 0.8861 0.033 Uiso 1 1 calc R
C57 C -0.0267(11) 0.2065(7) 0.7780(5) 0.035(4) Uani 1 1 d .
H57A H -0.0670 0.2485 0.7808 0.052 Uiso 1 1 calc R
H57B H -0.0790 0.1664 0.7697 0.052 Uiso 1 1 calc R
H57C H 0.0172 0.1987 0.7522 0.052 Uiso 1 1 calc R
C58 C 0.1665(11) 0.2937(7) 0.8531(5) 0.032(3) Uani 1 1 d .
H58A H 0.2266 0.2792 0.8349 0.048 Uiso 1 1 calc R
H58B H 0.1962 0.3110 0.8885 0.048 Uiso 1 1 calc R
H58C H 0.1293 0.3307 0.8438 0.048 Uiso 1 1 calc R
C59 C 0.4099(11) -0.1172(7) 0.7862(5) 0.032(3) Uani 1 1 d .
H59A H 0.3729 -0.1058 0.7578 0.048 Uiso 1 1 calc R
H59B H 0.3575 -0.1167 0.8077 0.048 Uiso 1 1 calc R
H59C H 0.4380 -0.1636 0.7748 0.048 Uiso 1 1 calc R
C60 C 0.5983(12) -0.0777(8) 0.8730(5) 0.035(4) Uani 1 1 d .
H60A H 0.5468 -0.0791 0.8945 0.053 Uiso 1 1 calc R
H60B H 0.6597 -0.0437 0.8918 0.053 Uiso 1 1 calc R
H60C H 0.6264 -0.1238 0.8600 0.053 Uiso 1 1 calc R
C61 C 0.6235(11) -0.0540(7) 0.7792(5) 0.030(3) Uani 1 1 d .
H61A H 0.6457 -0.1016 0.7654 0.045 Uiso 1 1 calc R
H61B H 0.6885 -0.0229 0.7978 0.045 Uiso 1 1 calc R
H61C H 0.5880 -0.0386 0.7524 0.045 Uiso 1 1 calc R
C62 C 0.7364(12) 0.1138(8) 0.9165(6) 0.045(4) Uani 1 1 d .
H62A H 0.8017 0.1445 0.9218 0.068 Uiso 1 1 calc R
H62B H 0.7519 0.0656 0.8996 0.068 Uiso 1 1 calc R
H62C H 0.7170 0.1180 0.9482 0.068 Uiso 1 1 calc R
C63 C 0.6636(9) 0.1425(6) 0.8205(5) 0.020(3) Uani 1 1 d .
H63A H 0.6035 0.1581 0.8010 0.030 Uiso 1 1 calc R
H63B H 0.6819 0.0961 0.8010 0.030 Uiso 1 1 calc R
H63C H 0.7283 0.1751 0.8295 0.030 Uiso 1 1 calc R
C64 C 0.5875(11) 0.2291(7) 0.9122(5) 0.035(4) Uani 1 1 d .
H64A H 0.5829 0.2331 0.9460 0.052 Uiso 1 1 calc R
H64B H 0.5170 0.2394 0.8959 0.052 Uiso 1 1 calc R
H64C H 0.6454 0.2621 0.9127 0.052 Uiso 1 1 calc R
C65 C 0.2369(9) 0.2530(7) 0.5020(5) 0.023(3) Uani 1 1 d .
C66 C 0.3126(11) 0.2941(7) 0.5418(5) 0.030(3) Uani 1 1 d .
H66 H 0.2872 0.3231 0.5702 0.036 Uiso 1 1 calc R
C67 C 0.1147(11) 0.2517(8) 0.5015(6) 0.042(4) Uani 1 1 d .
H67A H 0.1016 0.2703 0.5353 0.063 Uiso 1 1 calc R
H67B H 0.0831 0.2036 0.4860 0.063 Uiso 1 1 calc R
H67C H 0.0802 0.2802 0.4828 0.063 Uiso 1 1 calc R
C68 C 0.2764(11) 0.2103(6) 0.4612(5) 0.023(3) Uani 1 1 d .
H68 H 0.2263 0.1810 0.4334 0.027 Uiso 1 1 calc R
C69 C 0.3851(11) 0.2101(6) 0.4605(5) 0.023(3) Uani 1 1 d .
H69 H 0.4108 0.1808 0.4323 0.028 Uiso 1 1 calc R
C70 C 0.4216(11) 0.2944(7) 0.5417(5) 0.028(3) Uani 1 1 d .
H70 H 0.4723 0.3232 0.5695 0.034 Uiso 1 1 calc R
C71 C 0.4583(10) 0.2517(7) 0.5001(6) 0.032(4) Uani 1 1 d .
H71 H 0.5347 0.2514 0.4993 0.038 Uiso 1 1 calc R
C72 C 0.0591(17) -0.0514(11) -0.0184(8) 0.061(5) Uani 1 1 d .
H72 H 0.1011 -0.0893 -0.0323 0.073 Uiso 1 1 calc R
C73 C 0.0490(17) 0.0572(10) 0.0393(6) 0.054(5) Uani 1 1 d U
C74 C 0.112(2) 0.0008(15) 0.0191(9) 0.089(8) Uani 1 1 d .
H74 H 0.1879 0.0005 0.0317 0.107 Uiso 1 1 calc R
C75 C 0.108(2) 0.1048(15) 0.0754(10) 0.036(8) Uani 0.50 1 d P
H75A H 0.0713 0.1486 0.0817 0.054 Uiso 0.50 1 calc PR
H75B H 0.1798 0.1109 0.0674 0.054 Uiso 0.50 1 calc PR
H75C H 0.1173 0.0913 0.1048 0.054 Uiso 0.50 1 calc PR

loop_
_atom_site_aniso_label
_atom_site_aniso_U_11
_atom_site_aniso_U_22
_atom_site_aniso_U_33
_atom_site_aniso_U_23
_atom_site_aniso_U_13
_atom_site_aniso_U_12
Sb1 0.0091(4) 0.0104(4) 0.0098(4) 0.0018(3) 0.0001(3) -0.0019(3)
Sb2 0.0100(4) 0.0095(4) 0.0109(4) 0.0015(3) 0.0009(3) 0.0003(3)
Sb3 0.0092(4) 0.0106(4) 0.0096(4) 0.0034(3) 0.0007(3) -0.0001(3)
Sb4 0.0095(4) 0.0103(4) 0.0102(4) 0.0019(3) 0.0015(3) -0.0014(3)
Si1 0.0119(16) 0.0105(16) 0.0134(17) 0.0040(14) 0.0016(13) 0.0031(13)
Si2 0.0172(18) 0.0141(18) 0.0164(18) 0.0051(15) 0.0027(14) -0.0021(14)
Si3 0.0169(17) 0.0160(18) 0.0072(16) 0.0044(14) -0.0003(14) -0.0024(14)
Si4 0.0135(16) 0.0108(16) 0.0086(16) 0.0041(13) 0.0018(13) -0.0006(13)
Si5 0.0142(17) 0.0233(19) 0.0188(19) 0.0099(16) 0.0004(15) 0.0038(15)
Si6 0.0194(18) 0.0107(17) 0.022(2) 0.0048(15) 0.0059(15) 0.0012(14)
Si7 0.0161(17) 0.0184(18) 0.0193(19) 0.0058(15) 0.0092(15) 0.0042(14)
Si8 0.0187(18) 0.0117(17) 0.0158(18) 0.0041(15) 0.0067(14) 0.0008(14)
Si9 0.0102(16) 0.0087(16) 0.0182(18) -0.0017(14) -0.0030(14) -0.0012(13)
Si10 0.0194(18) 0.0144(18) 0.0181(19) 0.0004(15) -0.0035(15) 0.0019(15)
Si11 0.0219(19) 0.0195(19) 0.019(2) 0.0043(16) 0.0005(16) 0.0031(15)
Si12 0.0118(16) 0.0119(17) 0.0118(17) 0.0022(14) 0.0001(13) -0.0002(13)
Si13 0.0166(18) 0.0147(18) 0.029(2) 0.0006(16) 0.0032(16) -0.0043(15)
Si14 0.0076(16) 0.0160(18) 0.028(2) 0.0023(16) 0.0004(15) 0.0015(14)
Si15 0.0142(17) 0.0146(17) 0.0143(18) 0.0026(15) 0.0023(14) -0.0043(14)
Si16 0.0145(17) 0.0217(19) 0.0142(18) 0.0079(15) 0.0053(14) 0.0046(14)
Si17 0.0138(16) 0.0099(16) 0.0076(16) 0.0022(13) -0.0017(13) 0.0005(13)
Si18 0.0181(18) 0.0149(17) 0.0103(17) 0.0036(14) 0.0037(14) 0.0035(14)
Si19 0.0128(17) 0.0172(18) 0.0152(18) 0.0078(15) -0.0010(14) -0.0014(14)
Si20 0.0128(16) 0.0108(16) 0.0126(17) 0.0037(14) 0.0027(14) 0.0010(13)
Si21 0.0198(18) 0.0086(17) 0.0196(19) -0.0003(15) -0.0001(15) -0.0014(14)
Si22 0.0150(17) 0.0149(18) 0.0134(18) 0.0009(15) -0.0056(14) -0.0036(14)
Si23 0.0211(18) 0.0233(19) 0.0070(17) 0.0116(15) 0.0019(14) 0.0007(15)
Si24 0.0137(17) 0.027(2) 0.024(2) 0.0110(17) 0.0064(15) 0.0003(15)
Si25 0.0130(16) 0.0109(16) 0.0150(18) 0.0032(14) 0.0043(14) -0.0001(13)
Si26 0.0243(19) 0.0164(18) 0.0103(17) 0.0028(15) 0.0076(15) 0.0004(15)
Si27 0.023(2) 0.021(2) 0.0172(19) 0.0051(16) 0.0008(16) -0.0005(16)
Si28 0.0100(16) 0.0142(17) 0.0124(17) 0.0034(14) -0.0005(13) 0.0001(13)
Si29 0.0154(18) 0.0169(18) 0.023(2) 0.0056(16) 0.0075(15) -0.0026(14)
Si30 0.0169(18) 0.0110(17) 0.024(2) 0.0029(15) 0.0042(15) 0.0062(14)
Si31 0.0147(17) 0.0163(18) 0.0209(19) 0.0084(15) 0.0034(15) 0.0039(14)
Si32 0.0170(18) 0.022(2) 0.023(2) 0.0052(16) -0.0059(15) -0.0076(15)
C1 0.046(9) 0.016(7) 0.018(7) 0.006(6) 0.003(6) 0.009(6)
C2 0.028(7) 0.012(6) 0.018(7) 0.001(5) 0.011(6) -0.006(5)
C3 0.013(6) 0.019(7) 0.032(8) 0.010(6) -0.004(6) -0.003(5)
C4 0.068(11) 0.017(7) 0.016(7) -0.002(6) 0.008(7) 0.009(7)
C5 0.008(6) 0.031(8) 0.037(8) 0.025(7) 0.007(6) 0.006(5)
C6 0.024(7) 0.030(8) 0.035(8) 0.022(7) 0.008(6) 0.014(6)
C7 0.018(7) 0.078(12) 0.028(8) 0.030(8) -0.006(6) 0.011(8)
C8 0.037(8) 0.012(6) 0.012(6) 0.005(5) 0.007(6) 0.006(6)
C9 0.046(9) 0.018(7) 0.032(8) 0.015(6) 0.012(7) 0.007(6)
C10 0.012(5) 0.037(7) 0.032(7) 0.006(5) 0.017(5) -0.005(5)
C11 0.011(6) 0.021(7) 0.044(9) 0.013(7) 0.004(6) -0.004(5)
C12 0.025(8) 0.045(9) 0.023(8) 0.001(7) 0.014(6) 0.005(7)
C13 0.017(7) 0.021(7) 0.020(7) -0.005(6) 0.004(6) 0.000(5)
C14 0.077(12) 0.026(8) 0.015(7) -0.004(6) 0.030(8) -0.002(8)
C15 0.029(7) 0.021(7) 0.020(7) 0.016(6) -0.004(6) -0.002(6)
C16 0.024(7) 0.017(7) 0.021(7) 0.008(6) -0.011(6) -0.015(6)
C17 0.042(9) 0.023(8) 0.032(8) 0.003(7) 0.014(7) 0.014(7)
C18 0.031(8) 0.048(10) 0.019(8) 0.000(7) -0.022(6) -0.008(7)
C19 0.021(7) 0.021(7) 0.036(8) 0.012(7) -0.008(6) 0.001(6)
C20 0.038(9) 0.062(11) 0.009(7) 0.017(7) 0.010(6) 0.022(8)
C21 0.055(10) 0.019(7) 0.028(8) 0.006(6) 0.005(7) 0.008(7)
C22 0.027(8) 0.015(7) 0.052(10) 0.000(7) 0.017(7) -0.010(6)
C23 0.017(7) 0.012(7) 0.046(9) -0.010(6) 0.004(6) -0.003(5)
C24 0.030(9) 0.033(9) 0.070(12) 0.013(9) -0.019(8) -0.016(7)
C25 0.030(8) 0.021(7) 0.035(8) 0.013(7) -0.013(6) 0.009(6)
C26 0.008(6) 0.029(8) 0.033(8) 0.003(6) 0.010(6) 0.006(5)
C27 0.023(7) 0.015(7) 0.040(9) -0.006(7) -0.005(7) -0.002(6)
C28 0.009(6) 0.024(7) 0.024(7) 0.009(6) -0.004(5) -0.011(5)
C29 0.036(8) 0.027(8) 0.028(8) 0.007(7) 0.004(7) -0.009(7)
C30 0.016(6) 0.022(7) 0.013(6) 0.005(6) 0.001(5) 0.003(5)
C31 0.033(9) 0.063(11) 0.040(10) 0.030(9) 0.017(7) 0.015(8)
C32 0.025(7) 0.031(8) 0.028(8) 0.008(7) -0.001(6) 0.004(6)
C33 0.012(6) 0.044(9) 0.034(8) 0.021(7) 0.019(6) 0.016(6)
C34 0.046(9) 0.011(7) 0.022(7) -0.003(6) 0.012(7) 0.006(6)
C35 0.013(6) 0.035(8) 0.018(7) 0.014(6) 0.005(5) 0.013(6)
C36 0.036(8) 0.024(7) 0.014(7) 0.015(6) -0.009(6) -0.009(6)
C37 0.038(8) 0.024(8) 0.023(8) 0.007(6) 0.002(6) 0.003(6)
C38 0.068(11) 0.023(8) 0.023(8) 0.005(7) 0.006(8) 0.017(8)
C39 0.028(7) 0.027(8) 0.028(8) 0.020(6) 0.014(6) 0.008(6)
C40 0.025(7) 0.023(7) 0.019(7) -0.009(6) -0.003(6) -0.008(6)
C41 0.022(7) 0.030(8) 0.027(8) 0.009(7) -0.011(6) -0.009(6)
C42 0.026(8) 0.011(7) 0.038(9) -0.004(6) 0.004(6) 0.000(6)
C43 0.031(8) 0.021(7) 0.029(8) 0.010(6) 0.002(6) 0.008(6)
C44 0.029(8) 0.017(7) 0.026(8) 0.009(6) -0.012(6) -0.005(6)
C45 0.012(6) 0.029(8) 0.024(7) 0.005(6) -0.002(5) -0.011(6)
C46 0.010(5) 0.032(6) 0.045(7) 0.010(6) 0.008(5) 0.009(5)
C47 0.006(6) 0.032(8) 0.027(7) 0.017(6) 0.002(5) -0.008(5)
C48 0.028(8) 0.076(13) 0.037(10) 0.026(9) 0.000(7) -0.004(8)
C49 0.045(9) 0.010(7) 0.018(7) -0.003(6) 0.000(6) -0.015(6)
C50 0.052(9) 0.018(7) 0.013(7) -0.001(6) 0.022(7) 0.014(6)
C51 0.033(8) 0.021(7) 0.034(8) 0.014(6) 0.020(7) -0.007(6)
C52 0.045(9) 0.023(8) 0.032(9) 0.008(7) 0.003(7) 0.000(7)
C53 0.023(7) 0.019(7) 0.022(7) 0.003(6) -0.007(6) -0.018(6)
C54 0.010(5) 0.027(6) 0.031(6) 0.002(5) 0.009(5) -0.011(5)
C55 0.045(9) 0.015(7) 0.019(7) -0.002(6) 0.010(6) -0.011(6)
C56 0.017(7) 0.013(6) 0.029(8) -0.003(6) 0.008(6) 0.004(5)
C57 0.027(8) 0.035(9) 0.042(9) 0.018(7) -0.004(7) 0.018(7)
C58 0.036(8) 0.024(8) 0.036(9) 0.013(7) 0.003(7) 0.002(6)
C59 0.036(9) 0.017(7) 0.040(9) 0.004(7) 0.014(7) 0.001(6)
C60 0.042(9) 0.042(9) 0.036(9) 0.029(8) 0.013(7) 0.019(7)
C61 0.038(8) 0.029(8) 0.029(8) 0.017(7) 0.007(7) 0.012(7)
C62 0.040(9) 0.051(11) 0.036(10) 0.015(8) -0.017(8) -0.018(8)
C63 0.010(6) 0.016(7) 0.032(8) 0.008(6) -0.001(6) 0.001(5)
C64 0.017(7) 0.035(9) 0.048(10) 0.005(7) 0.012(7) -0.015(6)
C65 0.009(6) 0.029(7) 0.040(8) 0.026(7) -0.001(6) 0.000(6)
C66 0.026(8) 0.036(9) 0.033(9) 0.019(7) 0.001(7) 0.007(7)
C67 0.034(9) 0.043(10) 0.056(11) 0.027(9) 0.006(8) 0.003(7)
C68 0.026(7) 0.015(7) 0.025(8) 0.007(6) 0.000(6) 0.005(6)
C69 0.044(9) 0.015(7) 0.015(7) 0.003(6) 0.019(6) 0.014(6)
C70 0.031(8) 0.020(7) 0.029(8) 0.007(6) -0.005(6) 0.001(6)
C71 0.008(6) 0.026(8) 0.062(11) 0.015(8) 0.007(7) 0.000(6)
C72 0.062(14) 0.072(15) 0.072(15) 0.051(13) 0.021(11) 0.028(11)
C73 0.071(9) 0.063(9) 0.042(8) 0.033(7) 0.022(7) -0.012(7)
C74 0.104(19) 0.13(2) 0.089(18) 0.102(18) 0.036(16) 0.033(18)
C75 0.05(2) 0.043(19) 0.025(16) 0.028(15) 0.004(14) -0.013(16)

loop_
_atom_type_symbol
_atom_type_description
_atom_type_scat_dispersion_real
_atom_type_scat_dispersion_imag
_atom_type_scat_source
C C 0.0033 0.0016 'International Tables Vol C Tables 4.2.6.8 and 6.1.1.4'
H H 0.0000 0.0000 'International Tables Vol C Tables 4.2.6.8 and 6.1.1.4'
Si Si 0.0817 0.0704 'International Tables Vol C Tables 4.2.6.8 and 6.1.1.4'
Sb Sb -0.5866 1.5461 'International Tables Vol C Tables 4.2.6.8 and 6.1.1.4'

loop_
_geom_angle_atom_site_label_1
_geom_angle_atom_site_label_2
_geom_angle_atom_site_label_3
_geom_angle
_geom_angle_site_symmetry_1
_geom_angle_site_symmetry_3
Si4 Sb1 Si1 99.18(10) . .
Si4 Sb1 Sb2 124.61(8) . .
Si1 Sb1 Sb2 100.41(8) . .
Si12 Sb2 Si9 99.12(11) . .
Si12 Sb2 Sb1 95.41(8) . .
Si9 Sb2 Sb1 127.64(8) . .
Si17 Sb3 Si20 98.93(10) . .
Si17 Sb3 Sb4 124.63(8) . .
Si20 Sb3 Sb4 99.96(8) . .
Si25 Sb4 Si28 98.81(11) . .
Si25 Sb4 Sb3 126.77(8) . .
Si28 Sb4 Sb3 96.65(8) . .
Si6 Si1 Si2 107.41(17) . .
Si6 Si1 Si5 110.07(17) . .
Si2 Si1 Si5 111.43(17) . .
Si6 Si1 Sb1 115.63(15) . .
Si2 Si1 Sb1 107.09(14) . .
Si5 Si1 Sb1 105.23(14) . .
C2 Si2 C1 105.2(6) . .
C2 Si2 Si3 111.4(4) . .
C1 Si2 Si3 108.9(4) . .
C2 Si2 Si1 113.7(4) . .
C1 Si2 Si1 115.5(4) . .
Si3 Si2 Si1 102.28(17) . .
C4 Si3 C3 106.2(6) . .
C4 Si3 Si2 111.5(5) . .
C3 Si3 Si2 107.1(4) . .
C4 Si3 Si4 114.5(5) . .
C3 Si3 Si4 110.8(4) . .
Si2 Si3 Si4 106.51(17) . .
Si8 Si4 Si3 106.08(17) . .
Si8 Si4 Si7 115.20(17) . .
Si3 Si4 Si7 109.62(17) . .
Si8 Si4 Sb1 104.59(14) . .
Si3 Si4 Sb1 100.26(14) . .
Si7 Si4 Sb1 119.39(15) . .
C5 Si5 C7 105.8(7) . .
C5 Si5 C6 107.4(6) . .
C7 Si5 C6 105.7(6) . .
C5 Si5 Si1 112.6(4) . .
C7 Si5 Si1 113.9(5) . .
C6 Si5 Si1 110.9(4) . .
C10 Si6 C8 105.7(6) . .
C10 Si6 C9 108.4(6) . .
C8 Si6 C9 108.6(6) . .
C10 Si6 Si1 110.1(4) . .
C8 Si6 Si1 116.4(4) . .
C9 Si6 Si1 107.4(5) . .
C12 Si7 C13 105.6(6) . .
C12 Si7 C11 106.8(6) . .
C13 Si7 C11 111.6(6) . .
C12 Si7 Si4 113.6(5) . .
C13 Si7 Si4 110.6(4) . .
C11 Si7 Si4 108.6(4) . .
C15 Si8 C14 106.8(7) . .
C15 Si8 C16 108.2(6) . .
C14 Si8 C16 106.9(6) . .
C15 Si8 Si4 116.7(4) . .
C14 Si8 Si4 108.7(5) . .
C16 Si8 Si4 109.1(4) . .
Si10 Si9 Si13 105.40(18) . .
Si10 Si9 Si14 110.60(18) . .
Si13 Si9 Si14 115.33(18) . .
Si10 Si9 Sb2 98.22(14) . .
Si13 Si9 Sb2 107.24(15) . .
Si14 Si9 Sb2 118.08(15) . .
C18 Si10 C17 106.6(7) . .
C18 Si10 Si11 109.9(5) . .
C17 Si10 Si11 109.3(5) . .
C18 Si10 Si9 114.0(5) . .
C17 Si10 Si9 110.2(5) . .
Si11 Si10 Si9 106.80(18) . .
C20 Si11 C19 106.9(6) . .
C20 Si11 Si10 111.8(5) . .
C19 Si11 Si10 109.0(4) . .
C20 Si11 Si12 111.6(4) . .
C19 Si11 Si12 111.9(4) . .
Si10 Si11 Si12 105.71(19) . .
Si16 Si12 Si11 110.62(17) . .
Si16 Si12 Si15 106.68(17) . .
Si11 Si12 Si15 109.38(18) . .
Si16 Si12 Sb2 100.81(14) . .
Si11 Si12 Sb2 106.38(15) . .
Si15 Si12 Sb2 122.47(15) . .
C22 Si13 C21 107.4(7) . .
C22 Si13 C24 107.0(7) . .
C21 Si13 C24 108.6(7) . .
C22 Si13 Si9 114.7(4) . .
C21 Si13 Si9 110.9(5) . .
C24 Si13 Si9 108.0(5) . .
C26 Si14 C23 111.4(6) . .
C26 Si14 C25 108.1(6) . .
C23 Si14 C25 105.4(7) . .
C26 Si14 Si9 107.8(4) . .
C23 Si14 Si9 110.9(4) . .
C25 Si14 Si9 113.3(5) . .
C28 Si15 C27 108.7(6) . .
C28 Si15 C29 108.0(6) . .
C27 Si15 C29 108.4(7) . .
C28 Si15 Si12 111.6(4) . .
C27 Si15 Si12 112.4(4) . .
C29 Si15 Si12 107.6(4) . .
C30 Si16 C32 105.9(6) . .
C30 Si16 C31 110.0(6) . .
C32 Si16 C31 107.8(7) . .
C30 Si16 Si12 108.4(4) . .
C32 Si16 Si12 112.1(4) . .
C31 Si16 Si12 112.3(5) . .
Si22 Si17 Si18 109.09(17) . .
Si22 Si17 Si21 115.31(18) . .
Si18 Si17 Si21 105.67(17) . .
Si22 Si17 Sb3 120.02(15) . .
Si18 Si17 Sb3 100.25(14) . .
Si21 Si17 Sb3 104.69(14) . .
C34 Si18 C33 106.8(6) . .
C34 Si18 Si19 112.1(4) . .
C33 Si18 Si19 106.5(5) . .
C34 Si18 Si17 114.2(5) . .
C33 Si18 Si17 110.7(4) . .
Si19 Si18 Si17 106.30(17) . .
C36 Si19 C35 105.2(6) . .
C36 Si19 Si18 108.6(4) . .
C35 Si19 Si18 111.7(4) . .
C36 Si19 Si20 115.6(4) . .
C35 Si19 Si20 113.5(4) . .
Si18 Si19 Si20 102.24(17) . .
Si23 Si20 Si19 107.84(17) . .
Si23 Si20 Si24 109.99(18) . .
Si19 Si20 Si24 111.15(17) . .
Si23 Si20 Sb3 115.60(15) . .
Si19 Si20 Sb3 107.11(14) . .
Si24 Si20 Sb3 105.14(14) . .
C37 Si21 C38 106.9(7) . .
C37 Si21 C39 108.6(6) . .
C38 Si21 C39 106.1(6) . .
C37 Si21 Si17 116.5(4) . .
C38 Si21 Si17 108.8(5) . .
C39 Si21 Si17 109.5(4) . .
C42 Si22 C41 106.5(6) . .
C42 Si22 C40 111.6(6) . .
C41 Si22 C40 104.6(6) . .
C42 Si22 Si17 108.6(4) . .
C41 Si22 Si17 113.4(5) . .
C40 Si22 Si17 112.1(4) . .
C43 Si23 C45 107.0(6) . .
C43 Si23 C44 108.6(6) . .
C45 Si23 C44 109.2(6) . .
C43 Si23 Si20 109.5(4) . .
C45 Si23 Si20 116.3(4) . .
C44 Si23 Si20 106.1(4) . .
C48 Si24 C46 106.7(7) . .
C48 Si24 C47 106.5(7) . .
C46 Si24 C47 107.2(6) . .
C48 Si24 Si20 113.1(5) . .
C46 Si24 Si20 112.4(4) . .
C47 Si24 Si20 110.7(4) . .
Si29 Si25 Si30 115.61(18) . .
Si29 Si25 Si26 110.05(18) . .
Si30 Si25 Si26 104.81(17) . .
Si29 Si25 Sb4 117.84(15) . .
Si30 Si25 Sb4 107.70(15) . .
Si26 Si25 Sb4 98.81(14) . .
C50 Si26 C49 108.3(6) . .
C50 Si26 Si27 111.5(4) . .
C49 Si26 Si27 108.8(5) . .
C50 Si26 Si25 111.7(5) . .
C49 Si26 Si25 109.8(4) . .
Si27 Si26 Si25 106.60(17) . .
C51 Si27 C52 106.2(6) . .
C51 Si27 Si26 109.9(5) . .
C52 Si27 Si26 111.2(5) . .
C51 Si27 Si28 112.0(4) . .
C52 Si27 Si28 112.4(5) . .
Si26 Si27 Si28 105.24(18) . .
Si27 Si28 Si32 112.13(18) . .
Si27 Si28 Si31 109.03(18) . .
Si32 Si28 Si31 107.15(17) . .
Si27 Si28 Sb4 107.28(15) . .
Si32 Si28 Sb4 99.44(15) . .
Si31 Si28 Sb4 121.50(15) . .
C53 Si29 C54 111.8(6) . .
C53 Si29 C55 107.8(6) . .
C54 Si29 C55 105.2(6) . .
C53 Si29 Si25 106.7(4) . .
C54 Si29 Si25 111.9(4) . .
C55 Si29 Si25 113.4(4) . .
C58 Si30 C57 108.9(7) . .
C58 Si30 C56 108.1(6) . .
C57 Si30 C56 107.2(6) . .
C58 Si30 Si25 111.1(5) . .
C57 Si30 Si25 113.1(5) . .
C56 Si30 Si25 108.2(4) . .
C61 Si31 C59 108.6(6) . .
C61 Si31 C60 108.3(6) . .
C59 Si31 C60 108.3(7) . .
C61 Si31 Si28 112.0(5) . .
C59 Si31 Si28 112.1(4) . .
C60 Si31 Si28 107.5(5) . .
C64 Si32 C62 108.6(7) . .
C64 Si32 C63 106.2(6) . .
C62 Si32 C63 109.4(6) . .
C64 Si32 Si28 111.9(4) . .
C62 Si32 Si28 112.1(5) . .
C63 Si32 Si28 108.3(4) . .
C66 C65 C68 117.8(12) . .
C66 C65 C67 122.8(13) . .
C68 C65 C67 119.3(12) . .
C70 C66 C65 122.0(13) . .
C69 C68 C65 120.8(12) . .
C68 C69 C71 120.4(12) . .
C66 C70 C71 118.7(13) . .
C69 C71 C70 120.3(12) . .
C74 C72 C73 127(2) . 2
C75 C73 C72 132(3) . 2
C75 C73 C74 111(3) . .
C72 C73 C74 116.7(19) 2 .
C72 C74 C73 116(2) . .

loop_
_geom_bond_atom_site_label_1
_geom_bond_atom_site_label_2
_geom_bond_distance
_geom_bond_site_symmetry_2
Sb1 Si4 2.618(3) .
Sb1 Si1 2.631(3) .
Sb1 Sb2 2.8789(16) .
Sb2 Si12 2.609(3) .
Sb2 Si9 2.619(3) .
Sb3 Si17 2.612(3) .
Sb3 Si20 2.637(3) .
Sb3 Sb4 2.8753(15) .
Sb4 Si25 2.613(3) .
Sb4 Si28 2.617(3) .
Si1 Si6 2.357(5) .
Si1 Si2 2.369(5) .
Si1 Si5 2.388(5) .
Si2 C2 1.872(12) .
Si2 C1 1.872(13) .
Si2 Si3 2.338(5) .
Si3 C4 1.861(13) .
Si3 C3 1.873(12) .
Si3 Si4 2.352(4) .
Si4 Si8 2.348(5) .
Si4 Si7 2.375(5) .
Si5 C5 1.861(12) .
Si5 C7 1.884(13) .
Si5 C6 1.893(13) .
Si6 C10 1.864(12) .
Si6 C8 1.875(12) .
Si6 C9 1.875(13) .
Si7 C12 1.846(13) .
Si7 C13 1.871(12) .
Si7 C11 1.877(13) .
Si8 C15 1.858(12) .
Si8 C14 1.873(13) .
Si8 C16 1.876(13) .
Si9 Si10 2.357(5) .
Si9 Si13 2.361(5) .
Si9 Si14 2.365(5) .
Si10 C18 1.883(13) .
Si10 C17 1.895(13) .
Si10 Si11 2.337(5) .
Si11 C20 1.889(12) .
Si11 C19 1.907(12) .
Si11 Si12 2.356(5) .
Si12 Si16 2.351(5) .
Si12 Si15 2.360(5) .
Si13 C22 1.860(14) .
Si13 C21 1.871(13) .
Si13 C24 1.899(14) .
Si14 C26 1.840(12) .
Si14 C23 1.858(13) .
Si14 C25 1.880(12) .
Si15 C28 1.839(11) .
Si15 C27 1.866(13) .
Si15 C29 1.881(13) .
Si16 C30 1.860(11) .
Si16 C32 1.868(13) .
Si16 C31 1.894(14) .
Si17 Si22 2.355(5) .
Si17 Si18 2.358(5) .
Si17 Si21 2.361(5) .
Si18 C34 1.881(13) .
Si18 C33 1.888(11) .
Si18 Si19 2.333(5) .
Si19 C36 1.877(12) .
Si19 C35 1.883(11) .
Si19 Si20 2.371(5) .
Si20 Si23 2.359(5) .
Si20 Si24 2.377(5) .
Si21 C37 1.854(13) .
Si21 C38 1.887(14) .
Si21 C39 1.891(13) .
Si22 C42 1.870(12) .
Si22 C41 1.891(12) .
Si22 C40 1.907(13) .
Si23 C43 1.860(13) .
Si23 C45 1.872(12) .
Si23 C44 1.879(13) .
Si24 C48 1.861(15) .
Si24 C46 1.873(13) .
Si24 C47 1.874(12) .
Si25 Si29 2.360(5) .
Si25 Si30 2.369(5) .
Si25 Si26 2.374(5) .
Si26 C50 1.874(13) .
Si26 C49 1.892(12) .
Si26 Si27 2.339(5) .
Si27 C51 1.877(12) .
Si27 C52 1.895(14) .
Si27 Si28 2.346(5) .
Si28 Si32 2.353(5) .
Si28 Si31 2.354(5) .
Si29 C53 1.858(13) .
Si29 C54 1.859(13) .
Si29 C55 1.873(13) .
Si30 C58 1.862(14) .
Si30 C57 1.879(13) .
Si30 C56 1.889(12) .
Si31 C61 1.854(13) .
Si31 C59 1.855(13) .
Si31 C60 1.876(13) .
Si32 C64 1.856(14) .
Si32 C62 1.862(14) .
Si32 C63 1.885(13) .
C65 C66 1.381(18) .
C65 C68 1.393(18) .
C65 C67 1.510(17) .
C66 C70 1.351(18) .
C68 C69 1.349(17) .
C69 C71 1.365(18) .
C70 C71 1.391(19) .
C72 C74 1.32(3) .
C72 C73 1.36(2) 2
C73 C75 1.28(3) .
C73 C72 1.36(2) 2
C73 C74 1.41(3) .

loop_
_geom_torsion_atom_site_label_1
_geom_torsion_atom_site_label_2
_geom_torsion_atom_site_label_3
_geom_torsion_atom_site_label_4
_geom_torsion
_geom_torsion_site_symmetry_1
Si4 Sb1 Sb2 Si12 122.66(11) .
Si1 Sb1 Sb2 Si12 -128.44(10) .
Si4 Sb1 Sb2 Si9 16.74(14) .
Si1 Sb1 Sb2 Si9 125.64(12) .
Si17 Sb3 Sb4 Si25 15.59(13) .
Si20 Sb3 Sb4 Si25 123.82(12) .
Si17 Sb3 Sb4 Si28 121.84(12) .
Si20 Sb3 Sb4 Si28 -129.94(10) .
Si4 Sb1 Si1 Si6 119.02(16) .
Sb2 Sb1 Si1 Si6 -8.91(16) .
Si4 Sb1 Si1 Si2 -0.63(16) .
Sb2 Sb1 Si1 Si2 -128.56(13) .
Si4 Sb1 Si1 Si5 -119.31(15) .
Sb2 Sb1 Si1 Si5 112.76(13) .
Si6 Si1 Si2 C2 -32.0(5) .
Si5 Si1 Si2 C2 -152.6(5) .
Sb1 Si1 Si2 C2 92.8(5) .
Si6 Si1 Si2 C1 89.8(5) .
Si5 Si1 Si2 C1 -30.8(5) .
Sb1 Si1 Si2 C1 -145.4(5) .
Si6 Si1 Si2 Si3 -152.13(17) .
Si5 Si1 Si2 Si3 87.2(2) .
Sb1 Si1 Si2 Si3 -27.34(18) .
C2 Si2 Si3 C4 53.2(7) .
C1 Si2 Si3 C4 -62.4(7) .
Si1 Si2 Si3 C4 174.9(5) .
C2 Si2 Si3 C3 169.0(6) .
C1 Si2 Si3 C3 53.4(7) .
Si1 Si2 Si3 C3 -69.3(5) .
C2 Si2 Si3 Si4 -72.4(5) .
C1 Si2 Si3 Si4 172.0(5) .
Si1 Si2 Si3 Si4 49.4(2) .
C4 Si3 Si4 Si8 78.9(5) .
C3 Si3 Si4 Si8 -41.3(5) .
Si2 Si3 Si4 Si8 -157.44(17) .
C4 Si3 Si4 Si7 -46.1(5) .
C3 Si3 Si4 Si7 -166.2(4) .
Si2 Si3 Si4 Si7 77.6(2) .
C4 Si3 Si4 Sb1 -172.6(5) .
C3 Si3 Si4 Sb1 67.3(5) .
Si2 Si3 Si4 Sb1 -48.86(18) .
Si1 Sb1 Si4 Si8 137.73(14) .
Sb2 Sb1 Si4 Si8 -112.76(13) .
Si1 Sb1 Si4 Si3 27.98(15) .
Sb2 Sb1 Si4 Si3 137.48(11) .
Si1 Sb1 Si4 Si7 -91.60(17) .
Sb2 Sb1 Si4 Si7 17.9(2) .
Si6 Si1 Si5 C5 136.7(5) .
Si2 Si1 Si5 C5 -104.3(5) .
Sb1 Si1 Si5 C5 11.5(5) .
Si6 Si1 Si5 C7 -102.8(6) .
Si2 Si1 Si5 C7 16.3(6) .
Sb1 Si1 Si5 C7 132.0(6) .
Si6 Si1 Si5 C6 16.3(5) .
Si2 Si1 Si5 C6 135.4(4) .
Sb1 Si1 Si5 C6 -108.9(4) .
Si2 Si1 Si6 C10 61.5(5) .
Si5 Si1 Si6 C10 -177.0(5) .
Sb1 Si1 Si6 C10 -58.0(5) .
Si2 Si1 Si6 C8 -178.3(5) .
Si5 Si1 Si6 C8 -56.9(5) .
Sb1 Si1 Si6 C8 62.2(5) .
Si2 Si1 Si6 C9 -56.3(5) .
Si5 Si1 Si6 C9 65.2(5) .
Sb1 Si1 Si6 C9 -175.8(5) .
Si8 Si4 Si7 C12 -101.3(5) .
Si3 Si4 Si7 C12 18.3(6) .
Sb1 Si4 Si7 C12 133.0(5) .
Si8 Si4 Si7 C13 17.3(5) .
Si3 Si4 Si7 C13 136.8(4) .
Sb1 Si4 Si7 C13 -108.5(4) .
Si8 Si4 Si7 C11 140.1(5) .
Si3 Si4 Si7 C11 -100.4(5) .
Sb1 Si4 Si7 C11 14.3(5) .
Si3 Si4 Si8 C15 -164.6(5) .
Si7 Si4 Si8 C15 -43.2(5) .
Sb1 Si4 Si8 C15 89.9(5) .
Si3 Si4 Si8 C14 -43.9(6) .
Si7 Si4 Si8 C14 77.6(6) .
Sb1 Si4 Si8 C14 -149.3(6) .
Si3 Si4 Si8 C16 72.4(4) .
Si7 Si4 Si8 C16 -166.2(4) .
Sb1 Si4 Si8 C16 -33.1(4) .
Si12 Sb2 Si9 Si10 38.24(15) .
Sb1 Sb2 Si9 Si10 142.40(11) .
Si12 Sb2 Si9 Si13 147.25(15) .
Sb1 Sb2 Si9 Si13 -108.60(14) .
Si12 Sb2 Si9 Si14 -80.44(19) .
Sb1 Sb2 Si9 Si14 23.7(2) .
Si13 Si9 Si10 C18 78.2(6) .
Si14 Si9 Si10 C18 -47.1(6) .
Sb2 Si9 Si10 C18 -171.3(5) .
Si13 Si9 Si10 C17 -41.6(5) .
Si14 Si9 Si10 C17 -166.8(5) .
Sb2 Si9 Si10 C17 68.9(5) .
Si13 Si9 Si10 Si11 -160.17(17) .
Si14 Si9 Si10 Si11 74.6(2) .
Sb2 Si9 Si10 Si11 -49.66(18) .
C18 Si10 Si11 C20 -73.6(7) .
C17 Si10 Si11 C20 43.0(7) .
Si9 Si10 Si11 C20 162.2(5) .
C18 Si10 Si11 C19 44.3(7) .
C17 Si10 Si11 C19 161.0(7) .
Si9 Si10 Si11 C19 -79.8(5) .
C18 Si10 Si11 Si12 164.8(5) .
C17 Si10 Si11 Si12 -78.5(5) .
Si9 Si10 Si11 Si12 40.6(2) .
C20 Si11 Si12 Si16 -25.1(6) .
C19 Si11 Si12 Si16 -144.8(5) .
Si10 Si11 Si12 Si16 96.7(2) .
C20 Si11 Si12 Si15 92.2(6) .
C19 Si11 Si12 Si15 -27.6(5) .
Si10 Si11 Si12 Si15 -146.09(18) .
C20 Si11 Si12 Sb2 -133.7(5) .
C19 Si11 Si12 Sb2 106.6(5) .
Si10 Si11 Si12 Sb2 -11.9(2) .
Si9 Sb2 Si12 Si16 -132.09(14) .
Sb1 Sb2 Si12 Si16 98.37(13) .
Si9 Sb2 Si12 Si11 -16.63(16) .
Sb1 Sb2 Si12 Si11 -146.16(13) .
Si9 Sb2 Si12 Si15 110.02(18) .
Sb1 Sb2 Si12 Si15 -19.51(17) .
Si10 Si9 Si13 C22 -170.7(5) .
Si14 Si9 Si13 C22 -48.4(6) .
Sb2 Si9 Si13 C22 85.4(5) .
Si10 Si9 Si13 C21 67.4(5) .
Si14 Si9 Si13 C21 -170.3(5) .
Sb2 Si9 Si13 C21 -36.5(5) .
Si10 Si9 Si13 C24 -51.5(6) .
Si14 Si9 Si13 C24 70.8(6) .
Sb2 Si9 Si13 C24 -155.4(6) .
Si10 Si9 Si14 C26 -99.9(5) .
Si13 Si9 Si14 C26 140.6(5) .
Sb2 Si9 Si14 C26 12.0(5) .
Si10 Si9 Si14 C23 137.9(5) .
Si13 Si9 Si14 C23 18.5(5) .
Sb2 Si9 Si14 C23 -110.1(5) .
Si10 Si9 Si14 C25 19.7(5) .
Si13 Si9 Si14 C25 -99.8(5) .
Sb2 Si9 Si14 C25 131.6(5) .
Si16 Si12 Si15 C28 -45.0(5) .
Si11 Si12 Si15 C28 -164.7(5) .
Sb2 Si12 Si15 C28 70.0(5) .
Si16 Si12 Si15 C27 -167.5(5) .
Si11 Si12 Si15 C27 72.8(5) .
Sb2 Si12 Si15 C27 -52.5(5) .
Si16 Si12 Si15 C29 73.3(5) .
Si11 Si12 Si15 C29 -46.4(5) .
Sb2 Si12 Si15 C29 -171.7(5) .
Si11 Si12 Si16 C30 -168.2(4) .
Si15 Si12 Si16 C30 72.9(4) .
Sb2 Si12 Si16 C30 -56.0(4) .
Si11 Si12 Si16 C32 -51.7(5) .
Si15 Si12 Si16 C32 -170.6(5) .
Sb2 Si12 Si16 C32 60.6(5) .
Si11 Si12 Si16 C31 69.9(6) .
Si15 Si12 Si16 C31 -48.9(6) .
Sb2 Si12 Si16 C31 -177.8(5) .
Si20 Sb3 Si17 Si22 -90.49(18) .
Sb4 Sb3 Si17 Si22 18.2(2) .
Si20 Sb3 Si17 Si18 28.73(15) .
Sb4 Sb3 Si17 Si18 137.47(11) .
Si20 Sb3 Si17 Si21 138.07(15) .
Sb4 Sb3 Si17 Si21 -113.19(13) .
Si22 Si17 Si18 C34 -46.9(5) .
Si21 Si17 Si18 C34 77.7(5) .
Sb3 Si17 Si18 C34 -173.8(4) .
Si22 Si17 Si18 C33 -167.5(5) .
Si21 Si17 Si18 C33 -43.0(5) .
Sb3 Si17 Si18 C33 65.6(5) .
Si22 Si17 Si18 Si19 77.3(2) .
Si21 Si17 Si18 Si19 -158.18(16) .
Sb3 Si17 Si18 Si19 -49.62(17) .
C34 Si18 Si19 C36 -62.3(6) .
C33 Si18 Si19 C36 54.2(6) .
Si17 Si18 Si19 C36 172.3(4) .
C34 Si18 Si19 C35 53.3(6) .
C33 Si18 Si19 C35 169.8(6) .
Si17 Si18 Si19 C35 -72.1(4) .
C34 Si18 Si19 Si20 175.0(5) .
C33 Si18 Si19 Si20 -68.5(5) .
Si17 Si18 Si19 Si20 49.5(2) .
C36 Si19 Si20 Si23 90.1(5) .
C35 Si19 Si20 Si23 -31.6(5) .
Si18 Si19 Si20 Si23 -152.08(17) .
C36 Si19 Si20 Si24 -30.6(5) .
C35 Si19 Si20 Si24 -152.3(5) .
Si18 Si19 Si20 Si24 87.3(2) .
C36 Si19 Si20 Sb3 -144.9(5) .
C35 Si19 Si20 Sb3 93.4(5) .
Si18 Si19 Si20 Sb3 -27.05(18) .
Si17 Sb3 Si20 Si23 118.84(16) .
Sb4 Sb3 Si20 Si23 -8.87(16) .
Si17 Sb3 Si20 Si19 -1.35(16) .
Sb4 Sb3 Si20 Si19 -129.06(13) .
Si17 Sb3 Si20 Si24 -119.67(15) .
Sb4 Sb3 Si20 Si24 112.62(14) .
Si22 Si17 Si21 C37 -44.5(5) .
Si18 Si17 Si21 C37 -165.1(5) .
Sb3 Si17 Si21 C37 89.6(5) .
Si22 Si17 Si21 C38 76.3(6) .
Si18 Si17 Si21 C38 -44.3(6) .
Sb3 Si17 Si21 C38 -149.6(5) .
Si22 Si17 Si21 C39 -168.2(4) .
Si18 Si17 Si21 C39 71.3(5) .
Sb3 Si17 Si21 C39 -34.0(5) .
Si18 Si17 Si22 C42 -99.4(5) .
Si21 Si17 Si22 C42 142.0(5) .
Sb3 Si17 Si22 C42 15.3(5) .
Si18 Si17 Si22 C41 18.8(5) .
Si21 Si17 Si22 C41 -99.9(5) .
Sb3 Si17 Si22 C41 133.5(5) .
Si18 Si17 Si22 C40 136.9(4) .
Si21 Si17 Si22 C40 18.2(5) .
Sb3 Si17 Si22 C40 -108.4(4) .
Si19 Si20 Si23 C43 61.8(5) .
Si24 Si20 Si23 C43 -176.8(5) .
Sb3 Si20 Si23 C43 -58.0(5) .
Si19 Si20 Si23 C45 -176.8(5) .
Si24 Si20 Si23 C45 -55.4(5) .
Sb3 Si20 Si23 C45 63.4(5) .
Si19 Si20 Si23 C44 -55.2(4) .
Si24 Si20 Si23 C44 66.2(4) .
Sb3 Si20 Si23 C44 -175.0(4) .
Si23 Si20 Si24 C48 -103.7(6) .
Si19 Si20 Si24 C48 15.6(6) .
Sb3 Si20 Si24 C48 131.2(6) .
Si23 Si20 Si24 C46 135.5(5) .
Si19 Si20 Si24 C46 -105.2(5) .
Sb3 Si20 Si24 C46 10.4(5) .
Si23 Si20 Si24 C47 15.7(5) .
Si19 Si20 Si24 C47 135.0(4) .
Sb3 Si20 Si24 C47 -109.4(4) .
Si28 Sb4 Si25 Si29 -81.71(18) .
Sb3 Sb4 Si25 Si29 23.5(2) .
Si28 Sb4 Si25 Si30 145.32(15) .
Sb3 Sb4 Si25 Si30 -109.48(14) .
Si28 Sb4 Si25 Si26 36.60(15) .
Sb3 Sb4 Si25 Si26 141.80(11) .
Si29 Si25 Si26 C50 -47.3(5) .
Si30 Si25 Si26 C50 77.6(5) .
Sb4 Si25 Si26 C50 -171.4(4) .
Si29 Si25 Si26 C49 -167.6(5) .
Si30 Si25 Si26 C49 -42.6(5) .
Sb4 Si25 Si26 C49 68.4(5) .
Si29 Si25 Si26 Si27 74.7(2) .
Si30 Si25 Si26 Si27 -160.37(18) .
Sb4 Si25 Si26 Si27 -49.32(18) .
C50 Si26 Si27 C51 42.7(7) .
C49 Si26 Si27 C51 162.1(6) .
Si25 Si26 Si27 C51 -79.5(5) .
C50 Si26 Si27 C52 -74.6(7) .
C49 Si26 Si27 C52 44.9(7) .
Si25 Si26 Si27 C52 163.2(5) .
C50 Si26 Si27 Si28 163.5(5) .
C49 Si26 Si27 Si28 -77.0(5) .
Si25 Si26 Si27 Si28 41.3(2) .
C51 Si27 Si28 Si32 -146.4(5) .
C52 Si27 Si28 Si32 -26.9(5) .
Si26 Si27 Si28 Si32 94.2(2) .
C51 Si27 Si28 Si31 -27.9(5) .
C52 Si27 Si28 Si31 91.6(5) .
Si26 Si27 Si28 Si31 -147.29(18) .
C51 Si27 Si28 Sb4 105.5(5) .
C52 Si27 Si28 Sb4 -135.1(5) .
Si26 Si27 Si28 Sb4 -14.0(2) .
Si25 Sb4 Si28 Si27 -14.52(16) .
Sb3 Sb4 Si28 Si27 -143.42(14) .
Si25 Sb4 Si28 Si32 -131.37(15) .
Sb3 Sb4 Si28 Si32 99.73(13) .
Si25 Sb4 Si28 Si31 111.73(18) .
Sb3 Sb4 Si28 Si31 -17.18(18) .
Si30 Si25 Si29 C53 141.4(5) .
Si26 Si25 Si29 C53 -100.1(5) .
Sb4 Si25 Si29 C53 12.1(5) .
Si30 Si25 Si29 C54 18.8(5) .
Si26 Si25 Si29 C54 137.3(5) .
Sb4 Si25 Si29 C54 -110.5(5) .
Si30 Si25 Si29 C55 -100.0(5) .
Si26 Si25 Si29 C55 18.5(5) .
Sb4 Si25 Si29 C55 130.6(5) .
Si29 Si25 Si30 C58 -172.6(5) .
Si26 Si25 Si30 C58 66.1(5) .
Sb4 Si25 Si30 C58 -38.4(5) .
Si29 Si25 Si30 C57 -49.7(6) .
Si26 Si25 Si30 C57 -171.0(5) .
Sb4 Si25 Si30 C57 84.5(5) .
Si29 Si25 Si30 C56 68.9(5) .
Si26 Si25 Si30 C56 -52.4(4) .
Sb4 Si25 Si30 C56 -156.9(4) .
Si27 Si28 Si31 C61 -164.4(5) .
Si32 Si28 Si31 C61 -42.9(5) .
Sb4 Si28 Si31 C61 70.1(5) .
Si27 Si28 Si31 C59 73.2(5) .
Si32 Si28 Si31 C59 -165.2(5) .
Sb4 Si28 Si31 C59 -52.2(5) .
Si27 Si28 Si31 C60 -45.6(5) .
Si32 Si28 Si31 C60 76.0(5) .
Sb4 Si28 Si31 C60 -171.1(5) .
Si27 Si28 Si32 C64 -53.6(6) .
Si31 Si28 Si32 C64 -173.2(5) .
Sb4 Si28 Si32 C64 59.5(6) .
Si27 Si28 Si32 C62 68.7(6) .
Si31 Si28 Si32 C62 -50.9(6) .
Sb4 Si28 Si32 C62 -178.2(6) .
Si27 Si28 Si32 C63 -170.4(4) .
Si31 Si28 Si32 C63 70.0(4) .
Sb4 Si28 Si32 C63 -57.3(4) .
C68 C65 C66 C70 1(2) .
C67 C65 C66 C70 179.7(13) .
C66 C65 C68 C69 -0.8(19) .
C67 C65 C68 C69 -179.8(12) .
C65 C68 C69 C71 0.2(19) .
C65 C66 C70 C71 0(2) .
C68 C69 C71 C70 0(2) .
C66 C70 C71 C69 0(2) .
C73 C72 C74 C73 -1(3) 2
C75 C73 C74 C72 179.7(19) .
C72 C73 C74 C72 0(3) 2

loop_
_platon_squeeze_void_nr
_platon_squeeze_void_average_x
_platon_squeeze_void_average_y
_platon_squeeze_void_average_z
_platon_squeeze_void_volume
_platon_squeeze_void_count_electrons
_platon_squeeze_void_content
1 0.108 0.859 0.386 23 5 ' '
2 0.500 0.500 0.000 310 167 ' '
3 0.213 0.639 0.615 22 6 ' '
4 0.223 0.720 0.166 9 1 ' '
5 0.261 0.865 0.972 14 4 ' '
6 0.308 0.049 0.428 13 3 ' '
7 0.365 0.448 0.569 10 2 ' '
8 0.495 0.778 0.833 9 2 ' '
9 0.504 0.222 0.167 9 2 ' '
10 0.635 0.552 0.431 10 3 ' '
11 0.691 0.950 0.572 13 3 ' '
12 0.739 0.135 0.028 14 3 ' '
13 0.787 0.361 0.385 22 6 ' '
14 0.777 0.280 0.834 8 3 ' '
15 0.892 0.141 0.614 23 7 ' '
